data_1507129
loop_
_publ_author_name
'Fujita, Tomoya'
'Nagasawa, Hideko'
'Uto, Yoshihiro'
'Hashimoto, Toshihiro'
'Asakawa, Yoshinori'
'Hori, Hitoshi'

_publ_section_title
;
 Synthesis of the new mannosidase inhibitors, diversity-oriented
 5-substituted swainsonine analogues, via stereoselective Mannich
 reaction.
;
_journal_issue 5
_journal_name_full 'Organic letters'
_journal_page_first 827
_journal_page_last 830
_journal_paper_doi 10.1021/ol049947m
_journal_volume 6
_journal_year 2004
_chemical_compound_source 'Local laboratory'
_chemical_formula_moiety 'C38 H32 Br3 N O7 '
_chemical_formula_sum 'C38 H32 Br3 N O7'
_chemical_formula_weight 854.401
_chemical_name_systematic
;
 ?
;
_space_group_IT_number 4
_symmetry_cell_setting monoclinic
_symmetry_space_group_name_Hall 'P 2yb'
_symmetry_space_group_name_H-M 'P 1 21 1'
_atom_sites_solution_primary direct
_atom_sites_solution_secondary difmap
_audit_creation_method maXus
_cell_angle_alpha 90.00
_cell_angle_beta 97.923(2)
_cell_angle_gamma 90.00
_cell_formula_units_Z 2
_cell_length_a 14.7710(8)
_cell_length_b 6.7630(4)
_cell_length_c 18.517(2)
_cell_measurement_temperature 298
_cell_volume 1832.1(2)
_computing_cell_refinement Scalepack(HKL)
_computing_data_collection 'DIP Image plate'
_computing_data_reduction 'maXus (Mackay et al., 1999)'
_computing_structure_refinement 'SHELXL-97 (Sheldrick, 1997)'
_computing_structure_solution 'SHELXS-97 (Sheldrick, 1997)'
_diffrn_measured_fraction_theta_full 0.921
_diffrn_measured_fraction_theta_max 0.921
_diffrn_measurement_device 'DIP Image plate'
_diffrn_measurement_method IP
_diffrn_orient_matrix_type X=UH
_diffrn_orient_matrix_UB_11 0.04195
_diffrn_orient_matrix_UB_12 0.01210
_diffrn_orient_matrix_UB_13 0.05233
_diffrn_orient_matrix_UB_21 0.01183
_diffrn_orient_matrix_UB_22 -0.14484
_diffrn_orient_matrix_UB_23 0.02400
_diffrn_orient_matrix_UB_31 0.04680
_diffrn_orient_matrix_UB_32 -0.00076
_diffrn_orient_matrix_UB_33 -0.02762
_diffrn_radiation_source 'fine-focus sealed tube'
_diffrn_radiation_type ' MoK\a'
_diffrn_radiation_wavelength_id all
_diffrn_reflns_limit_h_max 18
_diffrn_reflns_limit_h_min -17
_diffrn_reflns_limit_k_max 7
_diffrn_reflns_limit_k_min -7
_diffrn_reflns_limit_l_max 22
_diffrn_reflns_limit_l_min -22
_diffrn_reflns_number 6167
_diffrn_reflns_theta_full 25.77
_diffrn_reflns_theta_max 25.77
_diffrn_reflns_theta_min 3.14
_exptl_absorpt_coefficient_mu 3.352
_exptl_absorpt_correction_T_max 0.570
_exptl_absorpt_correction_T_min 0.601
_exptl_absorpt_correction_type cylinder
_exptl_absorpt_process_details
;
Cylinder (Maslen, 1992)
;
_exptl_crystal_colour Colourless
_exptl_crystal_density_diffrn 1.549
_exptl_crystal_density_method 'not measured'
_exptl_crystal_description Cube
_refine_diff_density_max 0.386
_refine_diff_density_min -0.528
_refine_diff_density_rms 0.069
_refine_ls_abs_structure_details 'Flack H D (1983), Acta Cryst. A39, 876-881'
_refine_ls_abs_structure_Flack -0.012(15)
_refine_ls_extinction_method none
_refine_ls_goodness_of_fit_ref 1.039
_refine_ls_hydrogen_treatment refxyz
_refine_ls_matrix_type full
_refine_ls_number_parameters 442
_refine_ls_number_reflns 6166
_refine_ls_number_restraints 1
_refine_ls_restrained_S_all 1.039
_refine_ls_R_factor_all 0.0896
_refine_ls_R_factor_gt 0.0580
_refine_ls_shift/su_max 0.000
_refine_ls_shift/su_mean 0.000
_refine_ls_structure_factor_coef Fsqd
_refine_ls_weighting_details 'calc w=1/[\s^2^(Fo^2^)+(0.0974P)^2^+0.7923P] where P=(Fo^2^+2Fc^2^)/3'
_refine_ls_weighting_scheme calc
_refine_ls_wR_factor_gt 0.1577
_refine_ls_wR_factor_ref 0.1826
_reflns_number_gt 4145
_reflns_number_total 6166
_reflns_threshold_expression >2sigma(I)
_cod_data_source_file ol049947msi20040109_023402.cif
_cod_data_source_block global
_cod_depositor_comments
;
The following automatic conversions were performed:

'_symmetry_cell_setting' value 'Monoclinic' changed to 'monoclinic'
according to /home/saulius/struct/CIF-dictionaries/cif_core.dic
dictionary named 'cif_core.dic' version 2.4.1 from 2010-06-29.

Automatic conversion script
Id: cif_fix_values 1715 2011-07-08 13:25:40Z adriana 
;
_cod_original_sg_symbol_H-M 'P 21          '
_cod_original_formula_sum 'C38 H32 Br3 N O7 '
_cod_database_code 1507129

loop_
_symmetry_equiv_pos_as_xyz
+X,+Y,+Z
'-X,+Y+ 1/2,-Z'

loop_
_atom_site_label
_atom_site_type_symbol
_atom_site_fract_x
_atom_site_fract_y
_atom_site_fract_z
_atom_site_U_iso_or_equiv
_atom_site_adp_type
_atom_site_occupancy
_atom_site_symmetry_multiplicity
_atom_site_calc_flag
_atom_site_refinement_flags
Br1 Br -0.58518(7) -0.21384(19) -0.20057(5) 0.1169(4) Uani 1 1 d .
Br2 Br -1.27738(9) -0.1811(2) 0.26050(8) 0.1640(7) Uani 1 1 d .
Br3 Br -1.18433(9) 0.0525(2) 0.04704(10) 0.1714(7) Uani 1 1 d .
O4 O -0.7952(3) -0.4212(7) 0.1889(3) 0.0800(14) Uani 1 1 d .
C5 C -0.6032(5) -0.1785(13) -0.1018(4) 0.0800(19) Uani 1 1 d .
C6 C -0.6531(5) 0.0141(11) -0.0089(4) 0.080(2) Uani 1 1 d .
N7 N -0.6550(4) -0.4478(8) 0.3388(3) 0.0660(13) Uani 1 1 d .
C8 C -0.4913(5) -0.5222(10) 0.3912(4) 0.0684(16) Uani 1 1 d .
O9 O -0.6171(3) -0.2568(7) 0.1607(2) 0.0739(12) Uani 1 1 d .
C10 C -0.4144(5) -0.4788(11) 0.4515(3) 0.0707(17) Uani 1 1 d .
C11 C -0.6450(4) -0.4541(10) 0.2617(3) 0.0627(14) Uani 1 1 d .
C12 C -0.6297(4) -0.2462(9) 0.2380(3) 0.0655(15) Uani 1 1 d .
C13 C -0.5793(5) -0.3284(13) -0.0533(4) 0.083(2) Uani 1 1 d .
O14 O -0.4204(4) -0.3447(9) 0.4934(3) 0.0990(17) Uani 1 1 d .
C15 C -0.6291(4) -0.1360(10) 0.0418(4) 0.0670(16) Uani 1 1 d .
C16 C -0.5546(5) -0.1718(10) 0.3638(4) 0.0739(17) Uani 1 1 d .
O17 O -0.8520(3) -0.5642(7) 0.3012(3) 0.0912(15) Uani 1 1 d .
O18 O -0.8728(5) -0.6777(10) 0.1369(5) 0.149(3) Uani 1 1 d .
C19 C -0.5731(5) -0.3866(9) 0.3874(4) 0.0651(16) Uani 1 1 d .
C20 C -1.0091(6) -0.5454(11) 0.3068(4) 0.082(2) Uani 1 1 d .
C21 C -1.0873(7) -0.2407(17) 0.2805(5) 0.109(3) Uani 1 1 d .
C22 C -0.2509(7) -0.9035(15) 0.4383(5) 0.104(3) Uani 1 1 d .
C23 C -0.6414(5) -0.0068(13) -0.0810(4) 0.086(2) Uani 1 1 d .
C24 C -0.9245(6) -0.6722(15) 0.3133(5) 0.094(2) Uani 1 1 d .
C25 C -0.6958(5) -0.6366(11) 0.3555(5) 0.083(2) Uani 1 1 d .
C26 C -1.1679(6) -0.3283(19) 0.2823(5) 0.103(3) Uani 1 1 d .
O27 O -0.6739(6) 0.0473(10) 0.1411(3) 0.122(2) Uani 1 1 d .
C28 C -0.6426(5) -0.1014(11) 0.1182(4) 0.0752(18) Uani 1 1 d .
C29 C -0.2549(5) -0.5512(14) 0.5060(5) 0.096(3) Uani 1 1 d .
C30 C -0.5914(5) -0.3097(12) 0.0197(4) 0.080(2) Uani 1 1 d .
C31 C -1.0046(6) -0.0353(13) 0.1127(6) 0.110(3) Uani 1 1 d .
C32 C -0.7320(5) -0.5601(9) 0.2254(4) 0.0724(18) Uani 1 1 d .
C33 C -0.9313(6) -0.1594(12) 0.1349(5) 0.096(3) Uani 1 1 d .
O34 O -0.9224(5) -0.8444(10) 0.3273(5) 0.141(3) Uani 1 1 d .
C35 C -0.3328(5) -0.6086(12) 0.4597(4) 0.0728(18) Uani 1 1 d .
C36 C -1.0822(6) -0.1180(16) 0.0774(7) 0.114(3) Uani 1 1 d .
C37 C -0.5471(5) -0.1594(12) 0.2824(4) 0.0799(19) Uani 1 1 d .
C38 C -0.7704(5) -0.6662(11) 0.2892(5) 0.088(2) Uani 1 1 d .
C39 C -0.3295(6) -0.7895(12) 0.4258(4) 0.088(2) Uani 1 1 d .
C40 C -1.0052(6) -0.3472(14) 0.2934(5) 0.102(3) Uani 1 1 d .
C41 C -0.8666(5) -0.5004(12) 0.1466(5) 0.094(3) Uani 1 1 d .
C42 C -1.0197(6) -0.4266(15) 0.0798(6) 0.127(4) Uani 1 1 d .
C44 C -0.9388(6) -0.3584(12) 0.1207(5) 0.091(2) Uani 1 1 d .
C45 C -0.1788(6) -0.6681(17) 0.5170(5) 0.107(3) Uani 1 1 d .
C47 C -1.0903(7) -0.3128(14) 0.0591(7) 0.130(4) Uani 1 1 d .
C48 C -0.1737(7) -0.8443(16) 0.4814(4) 0.100(3) Uani 1 1 d .
C49 C -0.0895(7) -0.970(2) 0.4931(6) 0.141(4) Uani 1 1 d .
C50 C -1.1709(7) -0.522(2) 0.2983(7) 0.139(4) Uani 1 1 d .
C51 C -1.0934(7) -0.6396(19) 0.3104(7) 0.131(4) Uani 1 1 d .
H6 H -0.6808 0.1319 0.0071 0.096 Uiso 1 1 d R
H8A H -0.5136 -0.6537 0.3971 0.082 Uiso 1 1 d R
H8B H -0.4694 -0.5118 0.3449 0.082 Uiso 1 1 d R
H11 H -0.5945 -0.5354 0.2526 0.075 Uiso 1 1 d R
H12 H -0.6815 -0.1661 0.2451 0.079 Uiso 1 1 d R
H13 H -0.5536 -0.4487 -0.0690 0.100 Uiso 1 1 d R
H16A H -0.4992 -0.1229 0.3912 0.089 Uiso 1 1 d R
H16B H -0.6049 -0.0894 0.3726 0.089 Uiso 1 1 d R
H19 H -0.5914 -0.3768 0.4350 0.078 Uiso 1 1 d R
H21 H -1.0884 -0.1015 0.2702 0.131 Uiso 1 1 d R
H22 H -0.2496 -1.0302 0.4151 0.125 Uiso 1 1 d R
H23 H -0.6567 0.0945 -0.1170 0.103 Uiso 1 1 d R
H25A H -0.7199 -0.6265 0.4009 0.099 Uiso 1 1 d R
H25B H -0.6495 -0.7372 0.3592 0.099 Uiso 1 1 d R
H29 H -0.2535 -0.4255 0.5303 0.116 Uiso 1 1 d R
H30 H -0.5753 -0.4180 0.0525 0.096 Uiso 1 1 d R
H31 H -0.9995 0.1032 0.1238 0.132 Uiso 1 1 d R
H32 H -0.7161 -0.6526 0.1899 0.087 Uiso 1 1 d R
H33 H -0.8740 -0.1061 0.1574 0.116 Uiso 1 1 d R
H37A H -0.5420 -0.0233 0.2687 0.096 Uiso 1 1 d R
H37B H -0.4938 -0.2303 0.2728 0.096 Uiso 1 1 d R
H38 H -0.7816 -0.8049 0.2812 0.105 Uiso 1 1 d R
H39 H -0.3818 -0.8348 0.3934 0.106 Uiso 1 1 d R
H40 H -0.9465 -0.2871 0.2925 0.122 Uiso 1 1 d R
H42 H -1.0236 -0.5616 0.0636 0.152 Uiso 1 1 d R
H45 H -0.1271 -0.6272 0.5510 0.129 Uiso 1 1 d R
H47 H -1.1462 -0.3605 0.0321 0.156 Uiso 1 1 d R
H49A H -0.0450 -0.9004 0.5263 0.169 Uiso 1 1 d R
H49B H -0.0994 -1.0989 0.5125 0.169 Uiso 1 1 d R
H49C H -0.0675 -0.9840 0.4469 0.169 Uiso 1 1 d R
H50 H -1.2283 -0.5803 0.3053 0.167 Uiso 1 1 d R
H51 H -1.0956 -0.7800 0.3177 0.157 Uiso 1 1 d R

loop_
_atom_site_aniso_label
_atom_site_aniso_U_11
_atom_site_aniso_U_22
_atom_site_aniso_U_33
_atom_site_aniso_U_23
_atom_site_aniso_U_13
_atom_site_aniso_U_12
Br1 0.1113(8) 0.1571(9) 0.0890(5) 0.0015(6) 0.0379(5) -0.0072(7)
Br2 0.0934(8) 0.2156(15) 0.1727(11) -0.0899(11) -0.0184(7) 0.0567(9)
Br3 0.0959(8) 0.1528(10) 0.2499(17) 0.0358(11) -0.0320(9) 0.0457(8)
O4 0.060(3) 0.066(2) 0.106(4) -0.014(2) -0.018(2) 0.006(2)
C5 0.057(4) 0.109(6) 0.075(4) 0.000(4) 0.009(3) -0.010(4)
C6 0.080(5) 0.079(5) 0.081(5) 0.005(4) 0.008(4) 0.006(4)
N7 0.054(3) 0.066(3) 0.077(4) -0.004(2) 0.005(2) -0.007(2)
C8 0.060(4) 0.080(4) 0.063(4) -0.006(3) 0.001(3) -0.003(3)
O9 0.078(3) 0.075(3) 0.067(3) 0.009(2) 0.005(2) 0.020(2)
C10 0.068(4) 0.090(5) 0.052(4) -0.003(3) -0.001(3) -0.007(3)
C11 0.051(3) 0.065(3) 0.070(4) -0.005(3) 0.002(3) 0.007(3)
C12 0.063(4) 0.066(4) 0.067(4) -0.009(3) 0.008(3) 0.010(3)
C13 0.061(5) 0.098(5) 0.091(6) -0.010(4) 0.013(4) 0.017(4)
O14 0.097(4) 0.118(4) 0.073(3) -0.033(3) -0.016(3) 0.017(3)
C15 0.051(4) 0.078(4) 0.070(4) 0.000(3) 0.002(3) 0.000(3)
C16 0.082(5) 0.061(4) 0.075(4) -0.008(3) -0.004(3) -0.010(3)
O17 0.057(3) 0.068(3) 0.145(5) -0.001(3) 0.003(3) -0.010(2)
O18 0.117(5) 0.078(4) 0.222(8) -0.036(4) -0.083(5) 0.013(3)
C19 0.062(4) 0.074(4) 0.058(4) 0.001(3) 0.006(3) 0.000(3)
C20 0.073(5) 0.086(5) 0.086(5) 0.014(4) 0.013(4) 0.000(4)
C21 0.086(7) 0.115(7) 0.128(7) -0.020(6) 0.017(5) 0.011(6)
C22 0.104(7) 0.106(6) 0.097(6) -0.012(5) -0.002(5) 0.018(5)
C23 0.074(5) 0.106(6) 0.077(5) 0.020(4) 0.008(4) 0.000(4)
C24 0.076(5) 0.096(6) 0.106(6) 0.006(5) -0.001(4) -0.016(5)
C25 0.061(4) 0.073(4) 0.111(6) 0.015(4) 0.002(4) 0.000(3)
C26 0.071(6) 0.143(9) 0.090(6) -0.047(6) -0.003(4) 0.012(6)
O27 0.196(7) 0.085(4) 0.086(4) -0.004(3) 0.020(4) 0.050(4)
C28 0.069(5) 0.081(4) 0.072(5) 0.002(3) -0.002(3) 0.008(3)
C29 0.064(5) 0.123(7) 0.095(6) -0.036(5) -0.016(4) 0.003(4)
C30 0.070(5) 0.088(5) 0.081(5) 0.002(4) 0.005(4) 0.016(4)
C31 0.082(6) 0.072(5) 0.164(9) 0.006(5) -0.024(6) 0.007(4)
C32 0.059(4) 0.059(4) 0.093(5) -0.005(3) -0.011(3) 0.011(3)
C33 0.067(5) 0.074(5) 0.138(7) 0.002(4) -0.024(4) 0.004(4)
O34 0.098(5) 0.091(4) 0.234(9) 0.060(5) 0.023(5) -0.009(3)
C35 0.062(4) 0.099(5) 0.057(4) 0.002(3) 0.006(3) -0.002(3)
C36 0.057(5) 0.117(7) 0.158(9) 0.038(6) -0.018(5) 0.006(4)
C37 0.073(5) 0.085(4) 0.080(4) 0.009(3) 0.004(3) -0.012(4)
C38 0.050(4) 0.063(4) 0.143(7) 0.001(4) -0.011(4) 0.008(3)
C39 0.083(6) 0.102(6) 0.073(5) -0.014(4) -0.007(4) 0.009(4)
C40 0.075(6) 0.103(6) 0.125(7) -0.014(5) 0.004(5) -0.008(5)
C41 0.072(5) 0.077(5) 0.120(6) -0.018(4) -0.034(4) 0.002(4)
C42 0.086(6) 0.087(5) 0.185(10) -0.005(6) -0.063(7) 0.000(5)
C44 0.064(5) 0.091(6) 0.111(6) 0.000(4) -0.015(4) -0.004(4)
C45 0.067(5) 0.145(8) 0.102(6) -0.027(6) -0.014(4) 0.004(5)
C47 0.089(7) 0.093(7) 0.186(11) 0.003(6) -0.055(7) -0.006(5)
C48 0.090(6) 0.140(8) 0.067(5) 0.008(5) 0.003(4) 0.034(5)
C49 0.110(8) 0.173(11) 0.128(8) -0.011(8) -0.021(6) 0.063(8)
C50 0.064(7) 0.167(12) 0.190(12) -0.033(9) 0.032(7) -0.005(7)
C51 0.087(8) 0.131(9) 0.179(11) 0.005(7) 0.029(7) -0.027(7)

loop_
_atom_type_symbol
_atom_type_description
_atom_type_scat_dispersion_real
_atom_type_scat_dispersion_imag
_atom_type_scat_source
C C 0.0033 0.0016 'International Tables Vol C Tables 4.2.6.8 and 6.1.1.4'
H H 0.0000 0.0000 'International Tables Vol C Tables 4.2.6.8 and 6.1.1.4'
N N 0.0061 0.0033 'International Tables Vol C Tables 4.2.6.8 and 6.1.1.4'
O O 0.0106 0.0060 'International Tables Vol C Tables 4.2.6.8 and 6.1.1.4'
Br Br -0.2901 2.4595 'International Tables Vol C Tables 4.2.6.8 and 6.1.1.4'

loop_
_diffrn_radiation_wavelength
0.71073

loop_
_geom_angle_atom_site_label_1
_geom_angle_atom_site_label_2
_geom_angle_atom_site_label_3
_geom_angle
C41 O4 C32 115.2(5)
C13 C5 C23 121.6(7)
C13 C5 Br1 118.8(6)
C23 C5 Br1 119.7(6)
C23 C6 C15 121.5(7)
C11 N7 C19 115.1(5)
C11 N7 C25 106.3(5)
C19 N7 C25 116.6(5)
C10 C8 C19 115.6(6)
C28 O9 C12 118.2(5)
O14 C10 C35 120.7(6)
O14 C10 C8 120.6(7)
C35 C10 C8 118.7(6)
N7 C11 C12 107.4(5)
N7 C11 C32 104.5(5)
C12 C11 C32 117.3(5)
O9 C12 C37 110.5(5)
O9 C12 C11 106.5(5)
C37 C12 C11 110.6(5)
C5 C13 C30 120.9(7)
C30 C15 C6 119.6(6)
C30 C15 C28 122.1(6)
C6 C15 C28 118.3(6)
C37 C16 C19 111.6(5)
C24 O17 C38 118.2(6)
N7 C19 C8 116.5(5)
N7 C19 C16 104.7(5)
C8 C19 C16 114.2(6)
C40 C20 C51 120.8(9)
C40 C20 C24 121.2(8)
C51 C20 C24 117.9(8)
C26 C21 C40 121.4(11)
C48 C22 C39 123.3(9)
C5 C23 C6 118.1(7)
O34 C24 O17 124.8(9)
O34 C24 C20 124.7(8)
O17 C24 C20 110.5(7)
N7 C25 C38 102.4(6)
C21 C26 C50 119.6(10)
C21 C26 Br2 120.0(10)
C50 C26 Br2 120.4(9)
O27 C28 O9 122.5(7)
O27 C28 C15 125.4(6)
O9 C28 C15 112.1(6)
C45 C29 C35 121.6(8)
C15 C30 C13 118.3(7)
C36 C31 C33 117.8(9)
O4 C32 C11 110.6(5)
O4 C32 C38 112.4(6)
C11 C32 C38 104.6(6)
C44 C33 C31 119.8(8)
C39 C35 C29 116.8(7)
C39 C35 C10 123.9(7)
C29 C35 C10 119.3(7)
C31 C36 C47 123.9(9)
C31 C36 Br3 118.0(8)
C47 C36 Br3 118.0(7)
C12 C37 C16 110.9(6)
O17 C38 C25 109.7(7)
O17 C38 C32 107.4(6)
C25 C38 C32 104.5(6)
C35 C39 C22 119.9(8)
C20 C40 C21 118.5(9)
O18 C41 O4 121.3(7)
O18 C41 C44 124.2(7)
O4 C41 C44 114.2(6)
C47 C42 C44 123.4(10)
C33 C44 C42 117.8(8)
C33 C44 C41 122.9(7)
C42 C44 C41 119.3(8)
C29 C45 C48 122.0(8)
C42 C47 C36 117.2(9)
C22 C48 C45 116.3(8)
C22 C48 C49 122.0(10)
C45 C48 C49 121.6(9)
C26 C50 C51 122.8(11)
C50 C51 C20 116.7(11)
C23 C6 H6 120.0
C15 C6 H6 118.4
C10 C8 H8A 109.4
C19 C8 H8A 106.4
C10 C8 H8B 109.6
C19 C8 H8B 106.2
H8A C8 H8B 109.5
N7 C11 H11 112.0
C12 C11 H11 109.5
C32 C11 H11 106.2
O9 C12 H12 111.8
C37 C12 H12 107.9
C11 C12 H12 109.5
C5 C13 H13 120.4
C30 C13 H13 118.7
C37 C16 H16A 109.3
C19 C16 H16A 110.1
C37 C16 H16B 107.3
C19 C16 H16B 109.0
H16A C16 H16B 109.5
N7 C19 H19 105.7
C8 C19 H19 108.9
C16 C19 H19 106.0
C26 C21 H21 116.8
C40 C21 H21 121.8
C48 C22 H22 117.3
C39 C22 H22 119.4
C5 C23 H23 118.5
C6 C23 H23 123.4
N7 C25 H25A 109.6
C38 C25 H25A 113.3
N7 C25 H25B 108.9
C38 C25 H25B 112.8
H25A C25 H25B 109.5
C45 C29 H29 118.6
C35 C29 H29 119.9
C15 C30 H30 122.3
C13 C30 H30 119.4
C36 C31 H31 122.8
C33 C31 H31 119.4
O4 C32 H32 108.1
C11 C32 H32 109.4
C38 C32 H32 111.7
C44 C33 H33 119.7
C31 C33 H33 120.4
C12 C37 H37A 108.6
C16 C37 H37A 109.4
C12 C37 H37B 109.4
C16 C37 H37B 109.1
H37A C37 H37B 109.5
O17 C38 H38 111.3
C25 C38 H38 109.7
C32 C38 H38 114.0
C35 C39 H39 119.5
C22 C39 H39 120.6
C20 C40 H40 118.6
C21 C40 H40 122.9
C47 C42 H42 117.2
C44 C42 H42 119.4
C29 C45 H45 119.6
C48 C45 H45 118.4
C42 C47 H47 123.2
C36 C47 H47 119.6
C48 C49 H49A 107.0
C48 C49 H49B 113.7
H49A C49 H49B 109.4
C48 C49 H49C 107.6
H49A C49 H49C 109.5
H49B C49 H49C 109.5
C26 C50 H50 119.0
C51 C50 H50 118.0
C50 C51 H51 123.1
C20 C51 H51 120.1

loop_
_geom_bond_atom_site_label_1
_geom_bond_atom_site_label_2
_geom_bond_distance
Br1 C5 1.900(7)
Br2 C26 1.895(10)
Br3 C36 1.920(9)
O4 C41 1.336(8)
O4 C32 1.427(7)
C5 C13 1.368(11)
C5 C23 1.369(12)
C6 C23 1.377(11)
C6 C15 1.395(10)
N7 C11 1.457(8)
N7 C19 1.463(8)
N7 C25 1.463(9)
C8 C10 1.508(9)
C8 C19 1.511(9)
O9 C28 1.337(8)
O9 C12 1.469(7)
C10 O14 1.205(8)
C10 C35 1.482(10)
C11 C12 1.499(10)
C11 C32 1.542(9)
C12 C37 1.494(9)
C13 C30 1.393(11)
C15 C30 1.386(10)
C15 C28 1.475(10)
C16 C37 1.529(10)
C16 C19 1.552(10)
O17 C24 1.341(10)
O17 C38 1.433(9)
O18 C41 1.214(10)
C20 C40 1.367(11)
C20 C51 1.408(13)
C20 C24 1.507(12)
C21 C26 1.334(14)
C21 C40 1.402(13)
C22 C48 1.359(13)
C22 C39 1.386(12)
C24 O34 1.192(11)
C25 C38 1.545(10)
C26 C50 1.347(16)
O27 C28 1.208(9)
C29 C45 1.367(12)
C29 C35 1.392(10)
C31 C36 1.358(13)
C31 C33 1.388(12)
C32 C38 1.554(11)
C33 C44 1.373(12)
C35 C39 1.379(11)
C36 C47 1.362(14)
C41 C44 1.466(11)
C42 C47 1.310(13)
C42 C44 1.401(11)
C45 C48 1.369(14)
C48 C49 1.500(13)
C50 C51 1.385(17)
C6 H6 0.9601
C8 H8A 0.9599
C8 H8B 0.9601
C11 H11 0.9598
C12 H12 0.9601
C13 H13 0.9599
C16 H16A 0.9599
C16 H16B 0.9599
C19 H19 0.9600
C21 H21 0.9600
C22 H22 0.9600
C23 H23 0.9600
C25 H25A 0.9601
C25 H25B 0.9600
C29 H29 0.9600
C30 H30 0.9602
C31 H31 0.9602
C32 H32 0.9598
C33 H33 0.9600
C37 H37A 0.9601
C37 H37B 0.9599
C38 H38 0.9600
C39 H39 0.9600
C40 H40 0.9600
C42 H42 0.9599
C45 H45 0.9600
C47 H47 0.9599
C49 H49A 0.9602
C49 H49B 0.9602
C49 H49C 0.9598
C50 H50 0.9600
C51 H51 0.9600

loop_
_cod_related_entry_id
_cod_related_entry_database
_cod_related_entry_code
1 ChemSpider 21200263
